data_2021669
loop_
_publ_author_name
'Xie, Long-Yan'
'Zhang, Yu'
'Xu, Hao'
'Gong, Chang-Da'
'Du, Xiu-Li'
'Li, Yang'
'Wang, Meng'
'Qin, Jie'

_publ_section_title
;
 Synthesis, structure and bioactivity of Ni^2+^ and Cu^2+^ acylhydrazone
 complexes
;
_journal_coeditor_code YP3182
_journal_issue 7
_journal_name_full 'Acta Crystallographica Section C'
_journal_page_first
;
;
_journal_paper_doi 10.1107/S2053229619008040
_journal_volume 75
_journal_year 2019
_chemical_formula_iupac '[Ni (C13 H12 N5 O1)2]'
_chemical_formula_moiety 'C26 H24 N10 Ni O2'
_chemical_formula_sum 'C26 H24 N10 Ni O2'
_chemical_formula_weight 567.26
_chemical_name_systematic
Bis{6-methyl-<i>N</i>'-[1-(pyrazin-2-yl-\k<i>N</i>^1^)ethylidene]nicotinohydrazidato-\k^2^<i>N</i>',<i>O</i>}nickel(II)
_space_group_crystal_system orthorhombic
_space_group_IT_number 60
_space_group_name_Hall '-P 2n 2ab'
_space_group_name_H-M_alt 'P b c n'
_symmetry_space_group_name_Hall '-P 2n 2ab'
_symmetry_space_group_name_H-M 'P b c n'
_atom_sites_solution_hydrogens geom
_atom_sites_solution_primary direct
_atom_sites_solution_secondary difmap
_cell_angle_alpha 90.00
_cell_angle_beta 90.00
_cell_angle_gamma 90.00
_cell_formula_units_Z 4
_cell_length_a 11.9385(6)
_cell_length_b 9.7023(4)
_cell_length_c 22.5975(10)
_cell_measurement_reflns_used 8956
_cell_measurement_temperature 273(2)
_cell_measurement_theta_max 26.20
_cell_measurement_theta_min 2.48
_cell_volume 2617.5(2)
_computing_cell_refinement
;
CrysAlis PRO (Agilent, 2014)
;
_computing_data_collection
;
CrysAlis PRO (Agilent, 2014)
;
_computing_data_reduction
;
CrysAlis PRO (Agilent, 2014)
;
_computing_molecular_graphics
;
OLEX2 (Dolomanov <i>et al.</i>,  2009)
;
_computing_publication_material
;
OLEX2 (Dolomanov <i>et al.</i>,  2009)
;
_computing_structure_refinement
;
SHELXL97 (Sheldrick, 2008)
;
_computing_structure_solution
;
SHELXS97 (Sheldrick, 2008)
;
_diffrn_ambient_temperature 273.15
_diffrn_measured_fraction_theta_full 0.998
_diffrn_measured_fraction_theta_max 0.998
_diffrn_measurement_device_type 'CCD area detector'
_diffrn_measurement_method 'phi and omega scans'
_diffrn_radiation_monochromator graphite
_diffrn_radiation_type MoK\a
_diffrn_radiation_wavelength 0.71073
_diffrn_reflns_av_R_equivalents 0.0474
_diffrn_reflns_av_unetI/netI 0.0268
_diffrn_reflns_limit_h_max 14
_diffrn_reflns_limit_h_min -14
_diffrn_reflns_limit_k_max 9
_diffrn_reflns_limit_k_min -11
_diffrn_reflns_limit_l_max 26
_diffrn_reflns_limit_l_min -26
_diffrn_reflns_number 23203
_diffrn_reflns_theta_full 25.00
_diffrn_reflns_theta_max 25.00
_diffrn_reflns_theta_min 2.48
_diffrn_source 'fine-focus sealed tube'
_exptl_absorpt_coefficient_mu 0.786
_exptl_absorpt_correction_T_max 0.9047
_exptl_absorpt_correction_T_min 0.8337
_exptl_absorpt_correction_type multi-scan
_exptl_absorpt_process_details
;
(CrysAlis PRO; Agilent, 2014)
;
_exptl_crystal_colour green
_exptl_crystal_density_diffrn 1.439
_exptl_crystal_density_method 'not measured'
_exptl_crystal_description block
_exptl_crystal_F_000 1176
_exptl_crystal_size_max 0.24
_exptl_crystal_size_mid 0.15
_exptl_crystal_size_min 0.13
_refine_diff_density_max 0.396
_refine_diff_density_min -0.184
_refine_ls_extinction_method none
_refine_ls_goodness_of_fit_ref 1.050
_refine_ls_hydrogen_treatment mixed
_refine_ls_matrix_type full
_refine_ls_number_parameters 179
_refine_ls_number_reflns 2307
_refine_ls_number_restraints 0
_refine_ls_restrained_S_all 1.050
_refine_ls_R_factor_all 0.0654
_refine_ls_R_factor_gt 0.0449
_refine_ls_shift/su_max 0.000
_refine_ls_shift/su_mean 0.000
_refine_ls_structure_factor_coef Fsqd
_refine_ls_weighting_details 'calc w=1/[\s^2^(Fo^2^)+(0.0569P)^2^+2.7448P] where P=(Fo^2^+2Fc^2^)/3'
_refine_ls_weighting_scheme calc
_refine_ls_wR_factor_gt 0.1153
_refine_ls_wR_factor_ref 0.1237
_reflns_number_gt 1720
_reflns_number_total 2307
_reflns_threshold_expression >2sigma(I)
_cod_data_source_file yp3182sup1.cif
_cod_data_source_block I
_cod_database_code 2021669

loop_
_space_group_symop_id
_space_group_symop_operation_xyz
1 'x, y, z'
2 '-x+1/2, -y+1/2, z+1/2'
3 '-x, y, -z+1/2'
4 'x+1/2, -y+1/2, -z'
5 '-x, -y, -z'
6 'x-1/2, y-1/2, -z-1/2'
7 'x, -y, z-1/2'
8 '-x-1/2, y-1/2, z'

loop_
_atom_site_type_symbol
_atom_site_label
_atom_site_fract_x
_atom_site_fract_y
_atom_site_fract_z
_atom_site_U_iso_or_equiv
_atom_site_adp_type
_atom_site_calc_flag
_atom_site_refinement_flags
_atom_site_occupancy
_atom_site_symmetry_multiplicity
Ni Ni1 0.0000 0.24251(5) 0.7500 0.0356(2) Uani d S 1 2
C C1 0.0214(3) 0.4757(4) 0.84393(15) 0.0533(9) Uani d . 1 1
H H1 -0.0558 0.4708 0.8493 0.064 Uiso calc R 1 1
C C2 0.0821(4) 0.5697(4) 0.87618(16) 0.0664(10) Uani d . 1 1
H H2 0.0449 0.6257 0.9032 0.080 Uiso calc R 1 1
C C3 0.2404(3) 0.4995(3) 0.83124(15) 0.0529(8) Uani d . 1 1
H H3 0.3174 0.5062 0.8258 0.063 Uiso calc R 1 1
C C4 0.1818(2) 0.4031(3) 0.79856(13) 0.0402(7) Uani d . 1 1
C C5 0.2322(2) 0.3108(3) 0.75412(12) 0.0379(7) Uani d . 1 1
C C6 0.3558(3) 0.3024(4) 0.74455(16) 0.0560(9) Uani d . 1 1
H H6A 0.3894 0.2507 0.7762 0.084 Uiso calc R 1 1
H H6B 0.3869 0.3936 0.7438 0.084 Uiso calc R 1 1
H H6C 0.3706 0.2573 0.7076 0.084 Uiso calc R 1 1
C C7 0.0996(3) 0.0900(3) 0.66016(13) 0.0434(7) Uani d . 1 1
C C8 0.1161(3) -0.0018(3) 0.60861(14) 0.0550(9) Uani d . 1 1
C C9 0.2162(4) -0.0139(5) 0.57894(19) 0.0853(13) Uani d . 1 1
H H9 0.2780 0.0384 0.5902 0.102 Uiso calc R 1 1
C C10 0.2234(5) -0.1051(6) 0.5322(2) 0.1057(18) Uani d . 1 1
H H10 0.2910 -0.1157 0.5122 0.127 Uiso calc R 1 1
C C11 0.1331(6) -0.1789(4) 0.51517(19) 0.1000(19) Uani d . 1 1
C C12 0.0303(5) -0.0817(5) 0.5879(2) 0.0993(17) Uani d . 1 1
H H12 -0.0385 -0.0749 0.6070 0.119 Uiso calc R 1 1
C C13 0.1392(7) -0.2780(5) 0.4635(2) 0.146(3) Uani d . 1 1
H H13A 0.0840 -0.3491 0.4684 0.220 Uiso calc R 1 1
H H13B 0.2124 -0.3187 0.4619 0.220 Uiso calc R 1 1
H H13C 0.1250 -0.2290 0.4273 0.220 Uiso calc R 1 1
N N1 0.06958(19) 0.3924(2) 0.80568(10) 0.0404(6) Uani d . 1 1
N N2 0.1916(3) 0.5830(3) 0.87003(14) 0.0675(9) Uani d . 1 1
N N3 0.1596(2) 0.2387(2) 0.72554(12) 0.0385(6) Uani d . 1 1
N N4 0.1912(2) 0.1529(3) 0.68041(11) 0.0444(6) Uani d . 1 1
N N5 0.0378(5) -0.1688(5) 0.54224(18) 0.1206(18) Uani d . 1 1
O O1 0.00128(16) 0.1004(2) 0.68171(10) 0.0454(5) Uani d . 1 1

loop_
_atom_site_aniso_label
_atom_site_aniso_U_11
_atom_site_aniso_U_22
_atom_site_aniso_U_33
_atom_site_aniso_U_12
_atom_site_aniso_U_13
_atom_site_aniso_U_23
Ni1 0.0229(3) 0.0408(3) 0.0432(3) 0.000 0.0000(2) 0.000
C1 0.053(2) 0.054(2) 0.053(2) 0.0030(16) 0.0068(16) -0.0048(17)
C2 0.086(3) 0.056(2) 0.057(2) 0.003(2) 0.003(2) -0.0080(18)
C3 0.0490(19) 0.054(2) 0.0556(19) -0.0142(17) -0.0106(17) 0.0053(17)
C4 0.0344(16) 0.0405(16) 0.0455(17) -0.0057(13) -0.0083(13) 0.0077(14)
C5 0.0243(15) 0.0412(16) 0.0483(17) -0.0013(12) -0.0008(13) 0.0108(14)
C6 0.0275(16) 0.063(2) 0.078(3) -0.0055(16) 0.0029(15) 0.0105(18)
C7 0.0477(19) 0.0404(16) 0.0419(17) -0.0001(14) 0.0055(14) 0.0021(14)
C8 0.074(2) 0.0470(18) 0.0439(18) -0.0052(18) 0.0120(17) 0.0008(15)
C9 0.085(3) 0.097(3) 0.074(3) 0.008(3) 0.017(2) -0.022(2)
C10 0.135(5) 0.103(4) 0.079(3) 0.013(4) 0.045(3) -0.028(3)
C11 0.191(6) 0.051(2) 0.058(3) -0.025(3) 0.044(3) -0.005(2)
C12 0.121(4) 0.100(4) 0.077(3) -0.053(3) 0.042(3) -0.038(3)
C13 0.284(10) 0.077(3) 0.079(3) -0.040(5) 0.069(5) -0.028(3)
N1 0.0341(14) 0.0423(14) 0.0448(14) -0.0016(11) -0.0021(11) -0.0011(12)
N2 0.084(2) 0.0570(19) 0.0613(19) -0.0162(18) -0.0083(17) -0.0069(16)
N3 0.0279(13) 0.0415(14) 0.0459(13) -0.0002(10) 0.0022(11) 0.0015(11)
N4 0.0383(14) 0.0470(15) 0.0480(14) 0.0015(12) 0.0099(12) -0.0030(12)
N5 0.183(5) 0.101(3) 0.079(3) -0.074(3) 0.053(3) -0.042(2)
O1 0.0351(12) 0.0517(12) 0.0495(12) -0.0071(10) 0.0019(9) -0.0078(10)

loop_
_atom_type_symbol
_atom_type_description
_atom_type_scat_dispersion_real
_atom_type_scat_dispersion_imag
_atom_type_scat_source
C C 0.0033 0.0016 'International Tables Vol C Tables 4.2.6.8 and 6.1.1.4'
H H 0.0000 0.0000 'International Tables Vol C Tables 4.2.6.8 and 6.1.1.4'
N N 0.0061 0.0033 'International Tables Vol C Tables 4.2.6.8 and 6.1.1.4'
O O 0.0106 0.0060 'International Tables Vol C Tables 4.2.6.8 and 6.1.1.4'
Ni Ni 0.3393 1.1124 'International Tables Vol C Tables 4.2.6.8 and 6.1.1.4'

loop_
_geom_angle_atom_site_label_1
_geom_angle_atom_site_label_2
_geom_angle_atom_site_label_3
_geom_angle_site_symmetry_1
_geom_angle_site_symmetry_3
_geom_angle
N1 Ni1 N1 . 3_556 92.07(13)
N3 Ni1 N1 3_556 . 103.09(10)
N3 Ni1 N1 . . 78.43(10)
N3 Ni1 N1 . 3_556 103.09(10)
N3 Ni1 N1 3_556 3_556 78.43(10)
N3 Ni1 N3 3_556 . 177.86(13)
N3 Ni1 O1 3_556 3_556 76.86(9)
N3 Ni1 O1 . 3_556 101.68(9)
N3 Ni1 O1 3_556 . 101.68(9)
N3 Ni1 O1 . . 76.86(9)
O1 Ni1 N1 . 3_556 91.00(9)
O1 Ni1 N1 3_556 3_556 155.16(8)
O1 Ni1 N1 . . 155.16(8)
O1 Ni1 N1 3_556 . 91.00(9)
O1 Ni1 O1 3_556 . 96.45(13)
C2 C1 H1 . . 119.2
N1 C1 H1 . . 119.2
N1 C1 C2 . . 121.7(3)
C1 C2 H2 . . 119.0
N2 C2 C1 . . 122.1(4)
N2 C2 H2 . . 119.0
C4 C3 H3 . . 118.5
N2 C3 H3 . . 118.5
N2 C3 C4 . . 122.9(3)
C3 C4 C5 . . 124.7(3)
N1 C4 C3 . . 119.3(3)
N1 C4 C5 . . 116.0(3)
C4 C5 C6 . . 122.4(3)
N3 C5 C4 . . 113.4(3)
N3 C5 C6 . . 124.2(3)
C5 C6 H6A . . 109.5
C5 C6 H6B . . 109.5
C5 C6 H6C . . 109.5
H6A C6 H6B . . 109.5
H6A C6 H6C . . 109.5
H6B C6 H6C . . 109.5
N4 C7 C8 . . 115.9(3)
O1 C7 C8 . . 118.1(3)
O1 C7 N4 . . 126.0(3)
C9 C8 C7 . . 123.4(3)
C12 C8 C7 . . 120.8(3)
C12 C8 C9 . . 115.8(4)
C8 C9 H9 . . 120.6
C8 C9 C10 . . 118.8(5)
C10 C9 H9 . . 120.6
C9 C10 H10 . . 119.7
C11 C10 C9 . . 120.5(5)
C11 C10 H10 . . 119.7
C10 C11 C13 . . 121.2(5)
N5 C11 C10 . . 121.8(4)
N5 C11 C13 . . 117.0(6)
C8 C12 H12 . . 117.5
N5 C12 C8 . . 124.9(5)
N5 C12 H12 . . 117.5
C11 C13 H13A . . 109.5
C11 C13 H13B . . 109.5
C11 C13 H13C . . 109.5
H13A C13 H13B . . 109.5
H13A C13 H13C . . 109.5
H13B C13 H13C . . 109.5
C1 N1 Ni1 . . 130.3(2)
C1 N1 C4 . . 117.6(3)
C4 N1 Ni1 . . 112.00(19)
C2 N2 C3 . . 116.3(3)
C5 N3 Ni1 . . 119.8(2)
C5 N3 N4 . . 121.2(3)
N4 N3 Ni1 . . 118.93(19)
C7 N4 N3 . . 107.9(2)
C11 N5 C12 . . 118.1(5)
C7 O1 Ni1 . . 110.16(18)

loop_
_geom_bond_atom_site_label_1
_geom_bond_atom_site_label_2
_geom_bond_site_symmetry_2
_geom_bond_distance
Ni1 N1 . 2.095(2)
Ni1 N1 3_556 2.095(2)
Ni1 N3 . 1.984(2)
Ni1 N3 3_556 1.984(2)
Ni1 O1 3_556 2.069(2)
Ni1 O1 . 2.069(2)
C1 H1 . 0.9300
C1 C2 . 1.374(5)
C1 N1 . 1.316(4)
C2 H2 . 0.9300
C2 N2 . 1.322(5)
C3 H3 . 0.9300
C3 C4 . 1.382(4)
C3 N2 . 1.328(4)
C4 C5 . 1.474(4)
C4 N1 . 1.354(4)
C5 C6 . 1.493(4)
C5 N3 . 1.288(4)
C6 H6A . 0.9600
C6 H6B . 0.9600
C6 H6C . 0.9600
C7 C8 . 1.480(4)
C7 N4 . 1.333(4)
C7 O1 . 1.275(3)
C8 C9 . 1.376(5)
C8 C12 . 1.367(6)
C9 H9 . 0.9300
C9 C10 . 1.381(6)
C10 H10 . 0.9300
C10 C11 . 1.350(7)
C11 C13 . 1.515(6)
C11 N5 . 1.295(7)
C12 H12 . 0.9300
C12 N5 . 1.336(5)
C13 H13A . 0.9600
C13 H13B . 0.9600
C13 H13C . 0.9600
N3 N4 . 1.370(3)

loop_
_geom_hbond_atom_site_label_D
_geom_hbond_atom_site_label_H
_geom_hbond_atom_site_label_A
_geom_hbond_site_symmetry_A
_geom_hbond_distance_DH
_geom_hbond_distance_HA
_geom_hbond_distance_DA
_geom_hbond_angle_DHA
C2 H2 N5 3_566 0.93 2.54 3.448(6) 164.1
C3 H3 O1 6_667 0.93 2.38 3.278(4) 161.2

loop_
_geom_torsion_atom_site_label_1
_geom_torsion_atom_site_label_2
_geom_torsion_atom_site_label_3
_geom_torsion_atom_site_label_4
_geom_torsion_site_symmetry_1
_geom_torsion
Ni1 N3 N4 C7 . 2.4(3)
C1 C2 N2 C3 . -0.6(6)
C2 C1 N1 Ni1 . -179.0(3)
C2 C1 N1 C4 . -0.6(5)
C3 C4 C5 C6 . 6.7(5)
C3 C4 C5 N3 . -174.0(3)
C3 C4 N1 Ni1 . 178.7(2)
C3 C4 N1 C1 . 0.0(4)
C4 C3 N2 C2 . 0.0(5)
C4 C5 N3 Ni1 . -7.2(3)
C4 C5 N3 N4 . 176.5(2)
C5 C4 N1 Ni1 . 0.3(3)
C5 C4 N1 C1 . -178.3(3)
C5 N3 N4 C7 . 178.7(3)
C6 C5 N3 Ni1 . 172.0(2)
C6 C5 N3 N4 . -4.3(4)
C7 C8 C9 C10 . 178.5(4)
C7 C8 C12 N5 . -179.1(5)
C8 C7 N4 N3 . 176.7(2)
C8 C7 O1 Ni1 . -176.9(2)
C8 C9 C10 C11 . 1.4(8)
C8 C12 N5 C11 . -0.2(9)
C9 C8 C12 N5 . 0.5(8)
C9 C10 C11 C13 . 179.2(5)
C9 C10 C11 N5 . -1.1(9)
C10 C11 N5 C12 . 0.5(9)
C12 C8 C9 C10 . -1.0(7)
C13 C11 N5 C12 . -179.8(5)
N1 Ni1 N1 C1 3_556 72.5(3)
N1 Ni1 N1 C4 3_556 -105.9(2)
N1 Ni1 N3 C5 3_556 95.3(2)
N1 Ni1 N3 C5 . 5.9(2)
N1 Ni1 N3 N4 3_556 -88.3(2)
N1 Ni1 N3 N4 . -177.7(2)
N1 Ni1 O1 C7 3_556 101.3(2)
N1 Ni1 O1 C7 . 4.2(3)
N1 C1 C2 N2 . 0.9(6)
N1 C4 C5 C6 . -175.0(3)
N1 C4 C5 N3 . 4.3(4)
N2 C3 C4 C5 . 178.5(3)
N2 C3 C4 N1 . 0.3(5)
N3 Ni1 N1 C1 . 175.5(3)
N3 Ni1 N1 C1 3_556 -6.1(3)
N3 Ni1 N1 C4 . -2.99(19)
N3 Ni1 N1 C4 3_556 175.47(19)
N3 Ni1 N3 C5 3_556 -129.6(2)
N3 Ni1 N3 N4 3_556 46.8(2)
N3 Ni1 O1 C7 3_556 179.7(2)
N3 Ni1 O1 C7 . -1.9(2)
N4 C7 C8 C9 . -6.0(5)
N4 C7 C8 C12 . 173.5(4)
N4 C7 O1 Ni1 . 4.4(4)
O1 Ni1 N1 C1 . 169.4(3)
O1 Ni1 N1 C1 3_556 -82.8(3)
O1 Ni1 N1 C4 . -9.0(3)
O1 Ni1 N1 C4 3_556 98.7(2)
O1 Ni1 N3 C5 3_556 -82.7(2)
O1 Ni1 N3 C5 . -176.7(2)
O1 Ni1 N3 N4 . -0.36(19)
O1 Ni1 N3 N4 3_556 93.6(2)
O1 Ni1 O1 C7 3_556 -102.4(2)
O1 C7 C8 C9 . 175.2(4)
O1 C7 C8 C12 . -5.3(5)
O1 C7 N4 N3 . -4.6(4)

_cod_database_fobs_code 2021669
